data_7150818
loop_
_publ_author_name
'Burton, Jonathan W.'
'Anderson, Edward A.'
'O'Sullivan, Paul T.'
'Collins, Ian'
'Davies, John E.'
'Bond, Andrew D.'
'Feeder, Neil'
'Holmes, Andrew B.'

_publ_section_title
;
 The Claisen rearrangement approach to fused bicyclic medium-ring
 oxacycles
;
_journal_issue 4
_journal_name_full 'Organic &amp;  Biomolecular Chemistry'
_journal_page_first 693
_journal_page_last 702
_journal_paper_doi 10.1039/b715354f
_journal_volume 6
_journal_year 2008
_chemical_absolute_configuration
;
Flack parameter -0.17(19)
;
_chemical_formula_moiety 'C26 H44 O5 Si'
_chemical_formula_sum 'C26 H44 O5 Si'
_chemical_formula_weight 464.70
_chemical_name_systematic
;
?
;
_space_group_IT_number 19
_symmetry_cell_setting orthorhombic
_symmetry_space_group_name_Hall 'P 2ac 2ab'
_symmetry_space_group_name_H-M 'P 21 21 21'
_atom_sites_solution_hydrogens geom
_atom_sites_solution_primary direct
_atom_sites_solution_secondary difmap
_audit_creation_method SHELXL-97
_cell_angle_alpha 90.00
_cell_angle_beta 90.00
_cell_angle_gamma 90.00
_cell_formula_units_Z 4
_cell_length_a 8.040(3)
_cell_length_b 16.929(3)
_cell_length_c 19.604(3)
_cell_measurement_temperature 180(2)
_cell_volume 2668.3(12)
_computing_cell_refinement 'HKL Scalepack (Otwinowski & Minor 1997)'
_computing_data_collection 'Collect (Nonius B.V. 1998)'
_computing_data_reduction
;
HKL Denzo and Scalepack (Otwinowski & Minor 1997)
;
_computing_publication_material 'SHELXL-97 (Sheldrick 1997)'
_computing_structure_refinement 'SHELXL-97 (Sheldrick 1997)'
_computing_structure_solution 'SIR-92 (Altomare et al. 1994)'
_diffrn_ambient_temperature 180(2)
_diffrn_measured_fraction_theta_full 0.998
_diffrn_measured_fraction_theta_max 0.998
_diffrn_measurement_device_type 'Nonius Kappa CCD'
_diffrn_measurement_method 'Thin slice \w and \f scans'
_diffrn_radiation_source 'fine-focus sealed tube'
_diffrn_radiation_type MoK\a
_diffrn_radiation_wavelength 0.71073
_diffrn_reflns_av_R_equivalents 0.0000
_diffrn_reflns_av_sigmaI/netI 0.0639
_diffrn_reflns_limit_h_max 9
_diffrn_reflns_limit_h_min -9
_diffrn_reflns_limit_k_max 20
_diffrn_reflns_limit_k_min -20
_diffrn_reflns_limit_l_max 23
_diffrn_reflns_limit_l_min -23
_diffrn_reflns_number 4732
_diffrn_reflns_theta_full 25.07
_diffrn_reflns_theta_max 25.07
_diffrn_reflns_theta_min 1.59
_exptl_absorpt_coefficient_mu 0.120
_exptl_absorpt_correction_type none
_exptl_crystal_colour colourless
_exptl_crystal_density_diffrn 1.157
_exptl_crystal_density_method 'not measured'
_exptl_crystal_description block
_exptl_crystal_F_000 1016
_exptl_crystal_size_max 0.10
_exptl_crystal_size_mid 0.10
_exptl_crystal_size_min 0.10
_refine_diff_density_max 0.542
_refine_diff_density_min -0.584
_refine_diff_density_rms 0.199
_refine_ls_abs_structure_details 'Flack H D (1983), Acta Cryst. A39, 876-881'
_refine_ls_abs_structure_Flack -0.17(19)
_refine_ls_extinction_method none
_refine_ls_goodness_of_fit_ref 1.246
_refine_ls_hydrogen_treatment constr
_refine_ls_matrix_type full
_refine_ls_number_parameters 326
_refine_ls_number_reflns 4732
_refine_ls_number_restraints 84
_refine_ls_restrained_S_all 1.237
_refine_ls_R_factor_all 0.0741
_refine_ls_R_factor_gt 0.0460
_refine_ls_shift/su_max 0.004
_refine_ls_shift/su_mean 0.000
_refine_ls_structure_factor_coef Fsqd
_refine_ls_weighting_details 'calc w=1/[\s^2^(Fo^2^)+(0.1000P)^2^+0.0000P] where P=(Fo^2^+2Fc^2^)/3'
_refine_ls_weighting_scheme calc
_refine_ls_wR_factor_gt 0.1233
_refine_ls_wR_factor_ref 0.1699
_reflns_number_gt 3944
_reflns_number_total 4732
_reflns_threshold_expression >2sigma(I)
_cod_data_source_file b715354f.txt
_cod_data_source_block ah9904
_cod_depositor_comments
;
The following automatic conversions were performed:
'_symmetry_cell_setting' value 'Orthorhombic' changed to 'orthorhombic'
according to '/home/saulius/struct/CIF-dictionaries/cif_core.dic'
dictionary named 'cif_core.dic' version 2.4.1 from 2010-06-29.

Automatic conversion script
Id: cif_fix_enum 1527 2010-12-29 10:47:43Z saulius 
;
_cod_original_sg_symbol_H-M P2(1)2(1)2(1)
_cod_database_code 7150818

loop_
_symmetry_equiv_pos_as_xyz
'x, y, z'
'-x+1/2, -y, z+1/2'
'x+1/2, -y+1/2, -z'
'-x, y+1/2, -z+1/2'

loop_
_atom_site_label
_atom_site_type_symbol
_atom_site_fract_x
_atom_site_fract_y
_atom_site_fract_z
_atom_site_U_iso_or_equiv
_atom_site_adp_type
_atom_site_occupancy
_atom_site_symmetry_multiplicity
_atom_site_calc_flag
_atom_site_refinement_flags
_atom_site_disorder_assembly
_atom_site_disorder_group
Si1 Si 0.00565(12) 0.06672(5) -0.39713(5) 0.0399(3) Uani 1 1 d . . .
O1 O -0.2132(2) -0.08596(11) -0.56022(11) 0.0291(5) Uani 1 1 d . . .
O2 O -0.0651(2) -0.25120(12) -0.66174(11) 0.0341(5) Uani 1 1 d . A .
O3 O 0.5098(3) -0.41043(15) -0.82738(14) 0.0515(7) Uani 1 1 d . A .
O4 O 0.1323(3) -0.06287(15) -0.56180(15) 0.0531(7) Uani 1 1 d . A .
H100 H 0.0691 -0.0272 -0.5472 0.080 Uiso 1 1 calc R . .
O5 O -0.0610(3) 0.00126(12) -0.45419(12) 0.0386(5) Uani 1 1 d . A .
C1 C -0.1411(4) -0.07287(17) -0.43960(17) 0.0341(7) Uani 1 1 d . . .
H1A H -0.1897 -0.0717 -0.3932 0.041 Uiso 1 1 calc R A .
H1B H -0.0589 -0.1163 -0.4416 0.041 Uiso 1 1 calc R . .
C2 C -0.2761(4) -0.08639(16) -0.49172(16) 0.0299(7) Uani 1 1 d . A .
H2 H -0.3527 -0.0400 -0.4882 0.036 Uiso 1 1 calc R . .
C3 C -0.3811(4) -0.15905(18) -0.47551(17) 0.0336(7) Uani 1 1 d . . .
H3A H -0.3094 -0.2066 -0.4739 0.040 Uiso 1 1 calc R A .
H3B H -0.4346 -0.1527 -0.4303 0.040 Uiso 1 1 calc R . .
C4 C -0.5121(4) -0.16896(18) -0.52959(17) 0.0377(8) Uani 1 1 d . A .
H4 H -0.6181 -0.1459 -0.5219 0.045 Uiso 1 1 calc R . .
C5 C -0.4886(4) -0.20789(19) -0.58723(18) 0.0401(8) Uani 1 1 d . . .
H5 H -0.5763 -0.2077 -0.6197 0.048 Uiso 1 1 calc R A .
C6 C -0.3327(4) -0.25252(18) -0.60517(18) 0.0359(7) Uani 1 1 d . A .
H6A H -0.3612 -0.2940 -0.6388 0.043 Uiso 1 1 calc R . .
H6B H -0.2908 -0.2792 -0.5636 0.043 Uiso 1 1 calc R . .
C7 C -0.1936(4) -0.20133(18) -0.63462(18) 0.0324(7) Uani 1 1 d . . .
H7 H -0.2394 -0.1673 -0.6718 0.039 Uiso 1 1 calc R A .
C8 C -0.1050(3) -0.14935(17) -0.58166(17) 0.0299(7) Uani 1 1 d . A .
H8 H -0.0720 -0.1820 -0.5414 0.036 Uiso 1 1 calc R . .
C9 C 0.0476(4) -0.1083(2) -0.6114(2) 0.0432(9) Uani 1 1 d . . .
H9A H 0.1243 -0.1485 -0.6302 0.052 Uiso 1 1 calc R A .
H9B H 0.0126 -0.0734 -0.6493 0.052 Uiso 1 1 calc R . .
C10 C -0.0941(4) -0.2798(2) -0.72922(18) 0.0414(8) Uani 1 1 d . . .
H10A H -0.1267 -0.2356 -0.7595 0.050 Uiso 1 1 calc R A .
H10B H -0.1852 -0.3191 -0.7289 0.050 Uiso 1 1 calc R . .
C11 C 0.0639(4) -0.31727(17) -0.75482(17) 0.0347(7) Uani 1 1 d . A .
C12 C 0.0611(4) -0.37294(18) -0.80643(18) 0.0390(8) Uani 1 1 d . . .
H12 H -0.0430 -0.3892 -0.8245 0.047 Uiso 1 1 calc R A .
C13 C 0.2061(4) -0.40586(19) -0.83271(19) 0.0413(8) Uani 1 1 d . A .
H13 H 0.2007 -0.4439 -0.8683 0.050 Uiso 1 1 calc R . .
C14 C 0.3578(4) -0.38281(19) -0.80663(19) 0.0385(8) Uani 1 1 d . . .
C15 C 0.3633(4) -0.3273(2) -0.7544(2) 0.0476(9) Uani 1 1 d . A .
H15 H 0.4672 -0.3115 -0.7359 0.057 Uiso 1 1 calc R . .
C16 C 0.2181(4) -0.2953(2) -0.7296(2) 0.0459(9) Uani 1 1 d . . .
H16 H 0.2237 -0.2570 -0.6942 0.055 Uiso 1 1 calc R A .
C17 C 0.5119(5) -0.4649(3) -0.8831(2) 0.0628(12) Uani 1 1 d . . .
H17A H 0.4606 -0.4403 -0.9231 0.094 Uiso 1 1 calc R A .
H17B H 0.4495 -0.5125 -0.8706 0.094 Uiso 1 1 calc R . .
H17C H 0.6271 -0.4792 -0.8937 0.094 Uiso 1 1 calc R . .
C18 C 0.1468(14) 0.1330(7) -0.4481(6) 0.040(3) Uani 0.50 1 d PU A 1
H18 H 0.2567 0.1059 -0.4529 0.047 Uiso 0.50 1 calc PR A 1
C19 C 0.176(3) 0.2123(9) -0.4145(9) 0.095(7) Uani 0.50 1 d PU A 1
H19A H 0.0702 0.2402 -0.4098 0.142 Uiso 0.50 1 calc PR A 1
H19B H 0.2522 0.2437 -0.4428 0.142 Uiso 0.50 1 calc PR A 1
H19C H 0.2257 0.2042 -0.3694 0.142 Uiso 0.50 1 calc PR A 1
C20 C 0.0746(12) 0.1473(5) -0.5220(4) 0.0492(18) Uani 0.50 1 d PU A 1
H20A H 0.1497 0.1821 -0.5475 0.074 Uiso 0.50 1 calc PR A 1
H20B H -0.0352 0.1722 -0.5186 0.074 Uiso 0.50 1 calc PR A 1
H20C H 0.0645 0.0967 -0.5459 0.074 Uiso 0.50 1 calc PR A 1
C18' C 0.0807(17) 0.1508(7) -0.4575(8) 0.053(3) Uani 0.50 1 d PU A 2
H18' H -0.0135 0.1575 -0.4904 0.064 Uiso 0.50 1 calc PR A 2
C19' C 0.2232(17) 0.1332(6) -0.5011(7) 0.090(4) Uani 0.50 1 d PU A 2
H19D H 0.3233 0.1279 -0.4730 0.135 Uiso 0.50 1 calc PR A 2
H19E H 0.2387 0.1762 -0.5340 0.135 Uiso 0.50 1 calc PR A 2
H19F H 0.2032 0.0837 -0.5257 0.135 Uiso 0.50 1 calc PR A 2
C20' C 0.096(2) 0.2321(11) -0.4233(10) 0.089(6) Uani 0.50 1 d PU A 2
H20D H 0.1134 0.2727 -0.4582 0.133 Uiso 0.50 1 calc PR A 2
H20E H 0.1908 0.2318 -0.3918 0.133 Uiso 0.50 1 calc PR A 2
H20F H -0.0061 0.2437 -0.3979 0.133 Uiso 0.50 1 calc PR A 2
C21 C 0.1473(5) 0.0134(2) -0.3352(2) 0.0536(10) Uani 1 1 d U A .
H21 H 0.0790 -0.0298 -0.3145 0.064 Uiso 1 1 calc R . .
C22 C 0.2073(7) 0.0650(4) -0.2757(3) 0.0840(15) Uani 1 1 d U . .
H22A H 0.2677 0.1108 -0.2936 0.126 Uiso 1 1 calc R A .
H22B H 0.2813 0.0341 -0.2463 0.126 Uiso 1 1 calc R . .
H22C H 0.1112 0.0831 -0.2492 0.126 Uiso 1 1 calc R . .
C23 C 0.2934(5) -0.0273(3) -0.3707(3) 0.0674(13) Uani 1 1 d U . .
H23A H 0.3525 -0.0608 -0.3379 0.101 Uiso 1 1 calc R A .
H23B H 0.3697 0.0127 -0.3888 0.101 Uiso 1 1 calc R . .
H23C H 0.2517 -0.0600 -0.4083 0.101 Uiso 1 1 calc R . .
C24 C -0.1777(5) 0.1117(2) -0.3513(2) 0.0508(9) Uani 1 1 d U A .
H24 H -0.1345 0.1582 -0.3254 0.061 Uiso 1 1 calc R . .
C25 C -0.3100(7) 0.1436(3) -0.4018(3) 0.0821(15) Uani 1 1 d U . .
H25A H -0.4013 0.1679 -0.3762 0.123 Uiso 1 1 calc R A .
H25B H -0.3534 0.0999 -0.4293 0.123 Uiso 1 1 calc R . .
H25C H -0.2590 0.1831 -0.4317 0.123 Uiso 1 1 calc R . .
C26 C -0.2600(5) 0.0569(2) -0.2990(2) 0.0573(10) Uani 1 1 d U . .
H26A H -0.3088 0.0114 -0.3226 0.086 Uiso 1 1 calc R A .
H26B H -0.3475 0.0858 -0.2747 0.086 Uiso 1 1 calc R . .
H26C H -0.1763 0.0385 -0.2663 0.086 Uiso 1 1 calc R . .

loop_
_atom_site_aniso_label
_atom_site_aniso_U_11
_atom_site_aniso_U_22
_atom_site_aniso_U_33
_atom_site_aniso_U_23
_atom_site_aniso_U_13
_atom_site_aniso_U_12
Si1 0.0511(5) 0.0344(5) 0.0343(5) -0.0057(4) 0.0033(5) -0.0127(4)
O1 0.0318(10) 0.0272(10) 0.0285(12) 0.0020(9) 0.0033(9) 0.0029(8)
O2 0.0366(11) 0.0393(11) 0.0263(12) -0.0070(10) -0.0024(9) 0.0077(9)
O3 0.0390(12) 0.0607(14) 0.0550(17) -0.0236(13) 0.0035(12) 0.0055(11)
O4 0.0356(11) 0.0514(14) 0.072(2) -0.0255(14) 0.0125(12) -0.0129(11)
O5 0.0479(12) 0.0327(11) 0.0352(13) -0.0050(10) 0.0051(10) -0.0121(10)
C1 0.0423(16) 0.0301(15) 0.0297(19) -0.0019(13) 0.0007(14) -0.0051(14)
C2 0.0302(14) 0.0280(14) 0.0316(18) -0.0012(13) 0.0051(13) 0.0013(13)
C3 0.0360(16) 0.0355(15) 0.0293(18) -0.0003(14) 0.0062(14) -0.0043(14)
C4 0.0263(15) 0.0398(16) 0.047(2) 0.0020(15) 0.0014(15) -0.0073(14)
C5 0.0302(15) 0.0469(17) 0.043(2) 0.0008(15) -0.0055(15) -0.0080(14)
C6 0.0390(17) 0.0360(15) 0.0327(19) -0.0044(15) -0.0040(14) -0.0042(13)
C7 0.0321(15) 0.0333(15) 0.0318(19) -0.0035(13) -0.0016(13) 0.0059(13)
C8 0.0279(14) 0.0296(14) 0.0323(18) -0.0026(13) 0.0009(13) 0.0045(12)
C9 0.0361(16) 0.0448(18) 0.049(2) -0.0096(17) 0.0129(15) -0.0038(14)
C10 0.0448(19) 0.0490(19) 0.030(2) -0.0069(16) -0.0065(15) 0.0096(16)
C11 0.0398(16) 0.0363(16) 0.0282(19) -0.0008(14) -0.0011(14) 0.0029(13)
C12 0.0379(16) 0.0401(16) 0.039(2) -0.0090(15) -0.0032(15) -0.0023(14)
C13 0.0481(18) 0.0366(16) 0.039(2) -0.0142(15) 0.0014(16) -0.0023(15)
C14 0.0396(17) 0.0387(16) 0.037(2) -0.0040(15) 0.0008(15) 0.0028(14)
C15 0.0392(18) 0.058(2) 0.046(2) -0.0194(19) -0.0085(17) 0.0010(16)
C16 0.050(2) 0.0508(19) 0.037(2) -0.0219(16) -0.0069(17) 0.0053(17)
C17 0.052(2) 0.073(3) 0.063(3) -0.034(2) 0.008(2) 0.004(2)
C18 0.044(6) 0.038(6) 0.037(5) 0.014(4) -0.017(5) -0.011(4)
C19 0.183(18) 0.053(9) 0.048(7) 0.013(6) -0.032(11) -0.076(11)
C20 0.064(5) 0.048(4) 0.036(5) 0.009(3) -0.009(4) -0.016(4)
C18' 0.060(8) 0.042(6) 0.058(9) -0.005(5) 0.004(6) -0.013(6)
C19' 0.125(10) 0.056(5) 0.090(8) -0.016(6) 0.055(8) -0.025(6)
C20' 0.142(14) 0.053(8) 0.071(12) -0.018(8) 0.045(11) -0.026(8)
C21 0.048(2) 0.058(2) 0.056(3) -0.008(2) -0.0074(19) -0.0146(17)
C22 0.079(3) 0.106(4) 0.067(3) -0.021(3) -0.024(3) -0.013(3)
C23 0.051(2) 0.061(2) 0.090(4) 0.000(2) -0.008(2) -0.0008(19)
C24 0.070(2) 0.0394(18) 0.043(2) -0.0068(16) 0.0029(19) 0.0036(17)
C25 0.097(4) 0.080(3) 0.070(3) 0.007(3) 0.000(3) 0.039(3)
C26 0.064(2) 0.050(2) 0.057(3) -0.002(2) 0.018(2) 0.001(2)

loop_
_atom_type_symbol
_atom_type_description
_atom_type_scat_dispersion_real
_atom_type_scat_dispersion_imag
_atom_type_scat_source
C C 0.0033 0.0016 'International Tables Vol C Tables 4.2.6.8 and 6.1.1.4'
H H 0.0000 0.0000 'International Tables Vol C Tables 4.2.6.8 and 6.1.1.4'
O O 0.0106 0.0060 'International Tables Vol C Tables 4.2.6.8 and 6.1.1.4'
Si Si 0.0817 0.0704 'International Tables Vol C Tables 4.2.6.8 and 6.1.1.4'

loop_
_geom_angle_atom_site_label_1
_geom_angle_atom_site_label_2
_geom_angle_atom_site_label_3
_geom_angle
_geom_angle_site_symmetry_1
_geom_angle_site_symmetry_3
_geom_angle_publ_flag
O5 Si1 C18 103.5(4) . . ?
O5 Si1 C24 109.71(15) . . ?
C18 Si1 C24 118.9(4) . . ?
O5 Si1 C21 107.87(15) . . ?
C18 Si1 C21 105.2(3) . . ?
C24 Si1 C21 110.91(19) . . ?
O5 Si1 C18' 100.2(4) . . ?
C18 Si1 C18' 19.1(3) . . ?
C24 Si1 C18' 103.7(4) . . ?
C21 Si1 C18' 123.5(4) . . ?
C2 O1 C8 118.7(2) . . ?
C10 O2 C7 115.1(2) . . ?
C14 O3 C17 117.2(3) . . ?
C9 O4 H100 109.5 . . ?
C1 O5 Si1 126.3(2) . . ?
O5 C1 C2 108.7(3) . . ?
O5 C1 H1A 110.0 . . ?
C2 C1 H1A 110.0 . . ?
O5 C1 H1B 110.0 . . ?
C2 C1 H1B 110.0 . . ?
H1A C1 H1B 108.3 . . ?
O1 C2 C1 112.3(2) . . ?
O1 C2 C3 113.2(2) . . ?
C1 C2 C3 112.3(3) . . ?
O1 C2 H2 106.1 . . ?
C1 C2 H2 106.1 . . ?
C3 C2 H2 106.1 . . ?
C4 C3 C2 109.3(3) . . ?
C4 C3 H3A 109.8 . . ?
C2 C3 H3A 109.8 . . ?
C4 C3 H3B 109.8 . . ?
C2 C3 H3B 109.8 . . ?
H3A C3 H3B 108.3 . . ?
C5 C4 C3 123.9(3) . . ?
C5 C4 H4 118.0 . . ?
C3 C4 H4 118.0 . . ?
C4 C5 C6 124.7(3) . . ?
C4 C5 H5 117.6 . . ?
C6 C5 H5 117.6 . . ?
C5 C6 C7 114.4(3) . . ?
C5 C6 H6A 108.7 . . ?
C7 C6 H6A 108.7 . . ?
C5 C6 H6B 108.7 . . ?
C7 C6 H6B 108.7 . . ?
H6A C6 H6B 107.6 . . ?
O2 C7 C6 109.5(2) . . ?
O2 C7 C8 104.6(2) . . ?
C6 C7 C8 114.1(3) . . ?
O2 C7 H7 109.5 . . ?
C6 C7 H7 109.5 . . ?
C8 C7 H7 109.5 . . ?
O1 C8 C9 104.9(2) . . ?
O1 C8 C7 110.0(2) . . ?
C9 C8 C7 112.1(3) . . ?
O1 C8 H8 109.9 . . ?
C9 C8 H8 109.9 . . ?
C7 C8 H8 109.9 . . ?
O4 C9 C8 111.9(3) . . ?
O4 C9 H9A 109.2 . . ?
C8 C9 H9A 109.2 . . ?
O4 C9 H9B 109.2 . . ?
C8 C9 H9B 109.2 . . ?
H9A C9 H9B 107.9 . . ?
O2 C10 C11 108.3(3) . . ?
O2 C10 H10A 110.0 . . ?
C11 C10 H10A 110.0 . . ?
O2 C10 H10B 110.0 . . ?
C11 C10 H10B 110.0 . . ?
H10A C10 H10B 108.4 . . ?
C12 C11 C16 117.3(3) . . ?
C12 C11 C10 121.2(3) . . ?
C16 C11 C10 121.5(3) . . ?
C11 C12 C13 122.0(3) . . ?
C11 C12 H12 119.0 . . ?
C13 C12 H12 119.0 . . ?
C14 C13 C12 119.4(3) . . ?
C14 C13 H13 120.3 . . ?
C12 C13 H13 120.3 . . ?
O3 C14 C13 125.6(3) . . ?
O3 C14 C15 114.9(3) . . ?
C13 C14 C15 119.5(3) . . ?
C16 C15 C14 120.0(3) . . ?
C16 C15 H15 120.0 . . ?
C14 C15 H15 120.0 . . ?
C15 C16 C11 121.8(3) . . ?
C15 C16 H16 119.1 . . ?
C11 C16 H16 119.1 . . ?
O3 C17 H17A 109.5 . . ?
O3 C17 H17B 109.5 . . ?
H17A C17 H17B 109.5 . . ?
O3 C17 H17C 109.5 . . ?
H17A C17 H17C 109.5 . . ?
H17B C17 H17C 109.5 . . ?
C19 C18 C20 108.6(9) . . ?
C19 C18 Si1 113.1(11) . . ?
C20 C18 Si1 110.9(7) . . ?
C19 C18 H18 108.0 . . ?
C20 C18 H18 108.0 . . ?
Si1 C18 H18 108.0 . . ?
C19' C18' C20' 112.0(11) . . ?
C19' C18' Si1 116.7(9) . . ?
C20' C18' Si1 114.5(11) . . ?
C19' C18' H18' 103.9 . . ?
C20' C18' H18' 103.9 . . ?
Si1 C18' H18' 103.9 . . ?
C18' C19' H19D 109.5 . . ?
C18' C19' H19E 109.5 . . ?
H19D C19' H19E 109.5 . . ?
C18' C19' H19F 109.5 . . ?
H19D C19' H19F 109.5 . . ?
H19E C19' H19F 109.5 . . ?
C18' C20' H20D 109.5 . . ?
C18' C20' H20E 109.5 . . ?
H20D C20' H20E 109.5 . . ?
C18' C20' H20F 109.5 . . ?
H20D C20' H20F 109.5 . . ?
H20E C20' H20F 109.5 . . ?
C23 C21 C22 111.2(4) . . ?
C23 C21 Si1 112.7(3) . . ?
C22 C21 Si1 113.8(3) . . ?
C23 C21 H21 106.2 . . ?
C22 C21 H21 106.2 . . ?
Si1 C21 H21 106.2 . . ?
C21 C22 H22A 109.5 . . ?
C21 C22 H22B 109.5 . . ?
H22A C22 H22B 109.5 . . ?
C21 C22 H22C 109.5 . . ?
H22A C22 H22C 109.5 . . ?
H22B C22 H22C 109.5 . . ?
C21 C23 H23A 109.5 . . ?
C21 C23 H23B 109.5 . . ?
H23A C23 H23B 109.5 . . ?
C21 C23 H23C 109.5 . . ?
H23A C23 H23C 109.5 . . ?
H23B C23 H23C 109.5 . . ?
C26 C24 C25 110.0(4) . . ?
C26 C24 Si1 114.3(3) . . ?
C25 C24 Si1 111.9(3) . . ?
C26 C24 H24 106.7 . . ?
C25 C24 H24 106.7 . . ?
Si1 C24 H24 106.7 . . ?
C24 C25 H25A 109.5 . . ?
C24 C25 H25B 109.5 . . ?
H25A C25 H25B 109.5 . . ?
C24 C25 H25C 109.5 . . ?
H25A C25 H25C 109.5 . . ?
H25B C25 H25C 109.5 . . ?
C24 C26 H26A 109.5 . . ?
C24 C26 H26B 109.5 . . ?
H26A C26 H26B 109.5 . . ?
C24 C26 H26C 109.5 . . ?
H26A C26 H26C 109.5 . . ?
H26B C26 H26C 109.5 . . ?

loop_
_geom_bond_atom_site_label_1
_geom_bond_atom_site_label_2
_geom_bond_distance
_geom_bond_site_symmetry_2
_geom_bond_publ_flag
Si1 O5 1.663(2) . ?
Si1 C18 1.883(12) . ?
Si1 C24 1.887(4) . ?
Si1 C21 1.894(4) . ?
Si1 C18' 1.947(14) . ?
O1 C2 1.435(4) . ?
O1 C8 1.444(3) . ?
O2 C10 1.427(4) . ?
O2 C7 1.436(4) . ?
O3 C14 1.370(4) . ?
O3 C17 1.429(4) . ?
O4 C9 1.414(4) . ?
O4 H100 0.8400 . ?
O5 C1 1.439(4) . ?
C1 C2 1.508(5) . ?
C1 H1A 0.9900 . ?
C1 H1B 0.9900 . ?
C2 C3 1.526(4) . ?
C2 H2 1.0000 . ?
C3 C4 1.504(4) . ?
C3 H3A 0.9900 . ?
C3 H3B 0.9900 . ?
C4 C5 1.322(5) . ?
C4 H4 0.9500 . ?
C5 C6 1.505(5) . ?
C5 H5 0.9500 . ?
C6 C7 1.528(4) . ?
C6 H6A 0.9900 . ?
C6 H6B 0.9900 . ?
C7 C8 1.536(4) . ?
C7 H7 1.0000 . ?
C8 C9 1.526(4) . ?
C8 H8 1.0000 . ?
C9 H9A 0.9900 . ?
C9 H9B 0.9900 . ?
C10 C11 1.506(5) . ?
C10 H10A 0.9900 . ?
C10 H10B 0.9900 . ?
C11 C12 1.383(4) . ?
C11 C16 1.385(5) . ?
C12 C13 1.391(5) . ?
C12 H12 0.9500 . ?
C13 C14 1.379(5) . ?
C13 H13 0.9500 . ?
C14 C15 1.390(5) . ?
C15 C16 1.376(5) . ?
C15 H15 0.9500 . ?
C16 H16 0.9500 . ?
C17 H17A 0.9800 . ?
C17 H17B 0.9800 . ?
C17 H17C 0.9800 . ?
C18 C19 1.51(2) . ?
C18 C20 1.581(13) . ?
C18 H18 1.0000 . ?
C19 H19A 0.9800 . ?
C19 H19B 0.9800 . ?
C19 H19C 0.9800 . ?
C20 H20A 0.9800 . ?
C20 H20B 0.9800 . ?
C20 H20C 0.9800 . ?
C18' C19' 1.460(17) . ?
C18' C20' 1.54(2) . ?
C18' H18' 1.0000 . ?
C19' H19D 0.9800 . ?
C19' H19E 0.9800 . ?
C19' H19F 0.9800 . ?
C20' H20D 0.9800 . ?
C20' H20E 0.9800 . ?
C20' H20F 0.9800 . ?
C21 C23 1.530(6) . ?
C21 C22 1.536(6) . ?
C21 H21 1.0000 . ?
C22 H22A 0.9800 . ?
C22 H22B 0.9800 . ?
C22 H22C 0.9800 . ?
C23 H23A 0.9800 . ?
C23 H23B 0.9800 . ?
C23 H23C 0.9800 . ?
C24 C26 1.531(6) . ?
C24 C25 1.550(6) . ?
C24 H24 1.0000 . ?
C25 H25A 0.9800 . ?
C25 H25B 0.9800 . ?
C25 H25C 0.9800 . ?
C26 H26A 0.9800 . ?
C26 H26B 0.9800 . ?
C26 H26C 0.9800 . ?

loop_
_geom_torsion_atom_site_label_1
_geom_torsion_atom_site_label_2
_geom_torsion_atom_site_label_3
_geom_torsion_atom_site_label_4
_geom_torsion
_geom_torsion_site_symmetry_1
_geom_torsion_site_symmetry_2
_geom_torsion_site_symmetry_3
_geom_torsion_site_symmetry_4
_geom_torsion_publ_flag
C18 Si1 O5 C1 164.7(4) . . . . ?
C24 Si1 O5 C1 -67.3(3) . . . . ?
C21 Si1 O5 C1 53.6(3) . . . . ?
C18' Si1 O5 C1 -176.0(5) . . . . ?
Si1 O5 C1 C2 141.7(2) . . . . ?
C8 O1 C2 C1 67.8(3) . . . . ?
C8 O1 C2 C3 -60.7(3) . . . . ?
O5 C1 C2 O1 57.6(3) . . . . ?
O5 C1 C2 C3 -173.4(2) . . . . ?
O1 C2 C3 C4 -51.2(3) . . . . ?
C1 C2 C3 C4 -179.8(3) . . . . ?
C2 C3 C4 C5 87.1(4) . . . . ?
C3 C4 C5 C6 4.4(5) . . . . ?
C4 C5 C6 C7 -83.1(4) . . . . ?
C10 O2 C7 C6 83.1(3) . . . . ?
C10 O2 C7 C8 -154.2(3) . . . . ?
C5 C6 C7 O2 -169.0(3) . . . . ?
C5 C6 C7 C8 74.1(4) . . . . ?
C2 O1 C8 C9 -127.8(3) . . . . ?
C2 O1 C8 C7 111.4(3) . . . . ?
O2 C7 C8 O1 168.7(2) . . . . ?
C6 C7 C8 O1 -71.7(3) . . . . ?
O2 C7 C8 C9 52.4(3) . . . . ?
C6 C7 C8 C9 172.0(2) . . . . ?
O1 C8 C9 O4 62.9(3) . . . . ?
C7 C8 C9 O4 -177.8(3) . . . . ?
C7 O2 C10 C11 169.3(2) . . . . ?
O2 C10 C11 C12 157.2(3) . . . . ?
O2 C10 C11 C16 -25.4(4) . . . . ?
C16 C11 C12 C13 -0.2(5) . . . . ?
C10 C11 C12 C13 177.3(3) . . . . ?
C11 C12 C13 C14 0.2(5) . . . . ?
C17 O3 C14 C13 3.3(5) . . . . ?
C17 O3 C14 C15 -177.2(3) . . . . ?
C12 C13 C14 O3 179.7(4) . . . . ?
C12 C13 C14 C15 0.2(5) . . . . ?
O3 C14 C15 C16 179.8(3) . . . . ?
C13 C14 C15 C16 -0.6(6) . . . . ?
C14 C15 C16 C11 0.5(6) . . . . ?
C12 C11 C16 C15 -0.1(5) . . . . ?
C10 C11 C16 C15 -177.7(4) . . . . ?
O5 Si1 C18 C19 160.3(9) . . . . ?
C24 Si1 C18 C19 38.3(10) . . . . ?
C21 Si1 C18 C19 -86.6(9) . . . . ?
C18' Si1 C18 C19 78(2) . . . . ?
O5 Si1 C18 C20 38.0(8) . . . . ?
C24 Si1 C18 C20 -84.0(8) . . . . ?
C21 Si1 C18 C20 151.0(7) . . . . ?
C18' Si1 C18 C20 -44.2(18) . . . . ?
O5 Si1 C18' C19' -66.1(11) . . . . ?
C18 Si1 C18' C19' 35.8(18) . . . . ?
C24 Si1 C18' C19' -179.4(10) . . . . ?
C21 Si1 C18' C19' 53.5(12) . . . . ?
O5 Si1 C18' C20' 160.3(11) . . . . ?
C18 Si1 C18' C20' -98(3) . . . . ?
C24 Si1 C18' C20' 46.9(12) . . . . ?
C21 Si1 C18' C20' -80.2(12) . . . . ?
O5 Si1 C21 C23 57.1(3) . . . . ?
C18 Si1 C21 C23 -52.9(5) . . . . ?
C24 Si1 C21 C23 177.3(3) . . . . ?
C18' Si1 C21 C23 -58.8(6) . . . . ?
O5 Si1 C21 C22 -175.1(3) . . . . ?
C18 Si1 C21 C22 74.8(5) . . . . ?
C24 Si1 C21 C22 -55.0(4) . . . . ?
C18' Si1 C21 C22 68.9(6) . . . . ?
O5 Si1 C24 C26 74.3(3) . . . . ?
C18 Si1 C24 C26 -166.8(4) . . . . ?
C21 Si1 C24 C26 -44.7(3) . . . . ?
C18' Si1 C24 C26 -179.3(5) . . . . ?
O5 Si1 C24 C25 -51.5(3) . . . . ?
C18 Si1 C24 C25 67.3(5) . . . . ?
C21 Si1 C24 C25 -170.6(3) . . . . ?
C18' Si1 C24 C25 54.9(5) . . . . ?
